data_4319014
loop_
_publ_author_name
'Glen G. Briand'
'Tristram Chivers'
'Mark Krahn'
'Masood Parvez'

_publ_contact_author_email ' parvez@ucalgary.ca '
_publ_contact_author_fax ' (403)289-9488 '
_publ_contact_author_phone ' (403)220-5348 '
_publ_section_title
;
 Synthesis and X-ray Structures of Dilithium Complexes of the Phosphonate
 Anions [PhP(E)(NtBu)2]2- (E = O, S, Se, Te) and Dimethylaluminum
 Derivatives of [PhP(E)(NtBu)(NHtBu)]- (E = S, Se)
;
_journal_name_full 'Inorganic Chemistry'
_journal_page_first 6808
_journal_page_last 6815
_journal_paper_doi 10.1021/ic020471h
_journal_volume 41
_journal_year 2002
_chemical_compound_source 'synthesized by authors '
_chemical_formula_sum 'C22 H39 Li2 N2 O2 P Se'
_chemical_formula_weight 487.36
_chemical_melting_point ' ? '
_chemical_name_common ' ? '
_chemical_name_systematic ' ? '
_space_group_IT_number 2
_symmetry_cell_setting triclinic
_symmetry_space_group_name_Hall '-P 1'
_symmetry_space_group_name_H-M 'P -1'
_atom_sites_solution_hydrogens geom
_atom_sites_solution_primary direct
_atom_sites_solution_secondary difmap
_cell_angle_alpha 89.0090(10)
_cell_angle_beta 73.1940(10)
_cell_angle_gamma 66.3900(10)
_cell_formula_units_Z 2
_cell_length_a 9.41300(10)
_cell_length_b 10.2438(2)
_cell_length_c 15.1293(2)
_cell_measurement_reflns_used 10652
_cell_measurement_temperature 173(2)
_cell_measurement_theta_max 27.5
_cell_measurement_theta_min 1.0
_cell_volume 1271.54(4)
_computing_cell_refinement 'HKL DENZO (Otwinowski & Minor, 1997)'
_computing_data_collection 'COLLECT (Hooft, 1998)'
_computing_data_reduction 'SCALEPACK (Otwinowski & Minor, 1997)'
_computing_molecular_graphics 'TEXSAN (M. S. C., 1994)'
_computing_publication_material 'SHELXL-97 (Sheldrick, 1997)'
_computing_structure_refinement 'SHELXL-97 (Sheldrick, 1997)'
_computing_structure_solution 'SAPI91 (Fan, 1991)'
_diffrn_ambient_temperature 173(2)
_diffrn_measured_fraction_theta_full 0.985
_diffrn_measured_fraction_theta_max 0.985
_diffrn_measurement_device_type 'Nonius KappaCCD Diffractometer'
_diffrn_measurement_method ' \w & \f '
_diffrn_radiation_monochromator graphite
_diffrn_radiation_source 'fine-focus sealed tube'
_diffrn_radiation_type MoK\a
_diffrn_radiation_wavelength 0.71069
_diffrn_reflns_av_R_equivalents 0.0115
_diffrn_reflns_av_sigmaI/netI 0.0270
_diffrn_reflns_limit_h_max 12
_diffrn_reflns_limit_h_min -12
_diffrn_reflns_limit_k_max 13
_diffrn_reflns_limit_k_min -13
_diffrn_reflns_limit_l_max 19
_diffrn_reflns_limit_l_min -19
_diffrn_reflns_number 10652
_diffrn_reflns_theta_full 27.44
_diffrn_reflns_theta_max 27.44
_diffrn_reflns_theta_min 4.21
_diffrn_standards_decay_% ' < 0.1 '
_exptl_absorpt_coefficient_mu 1.558
_exptl_absorpt_correction_T_max 0.6967
_exptl_absorpt_correction_T_min 0.6522
_exptl_absorpt_correction_type 'Multi-scan method'
_exptl_absorpt_process_details '(SORTAV: Blessing, 1997)'
_exptl_crystal_colour colourless
_exptl_crystal_density_diffrn 1.273
_exptl_crystal_density_meas ?
_exptl_crystal_density_method 'not measured'
_exptl_crystal_description block
_exptl_crystal_F_000 512
_exptl_crystal_size_max 0.30
_exptl_crystal_size_mid 0.30
_exptl_crystal_size_min 0.25
_refine_diff_density_max 1.051
_refine_diff_density_min -1.011
_refine_diff_density_rms 0.067
_refine_ls_extinction_method none
_refine_ls_goodness_of_fit_ref 1.036
_refine_ls_hydrogen_treatment constr
_refine_ls_matrix_type full
_refine_ls_number_parameters 290
_refine_ls_number_reflns 5732
_refine_ls_number_restraints 4
_refine_ls_restrained_S_all 1.043
_refine_ls_R_factor_all 0.0392
_refine_ls_R_factor_gt 0.0373
_refine_ls_shift/su_max 0.008
_refine_ls_shift/su_mean 0.000
_refine_ls_structure_factor_coef Fsqd
_refine_ls_weighting_details 'calc w=1/[\s^2^(Fo^2^)+(0.048P)^2^+1.453P] where P=(Fo^2^+2Fc^2^)/3'
_refine_ls_weighting_scheme calc
_refine_ls_wR_factor_gt 0.0958
_refine_ls_wR_factor_ref 0.0978
_reflns_number_gt 5455
_reflns_number_total 5732
_reflns_threshold_expression >2sigma(I)
_cod_data_source_file ic020471h_5.cif
_cod_data_source_block Compound_2c
_cod_depositor_comments
;
The following automatic conversions were performed:

'_symmetry_cell_setting' value 'Triclinic' changed to 'triclinic'
according to the built-in table from CIF Core dictionary named
'cif_core.dic' version 2.4.1 from 2010-06-29.

Automatic conversion script
Id: cif_fix_values 1646 2011-03-28 12:23:43Z adriana 

The following automatic conversions were performed:

'_exptl_crystal_density_meas' value 'not measured' was changed to '?'
- the value is perceived as not measured.

Automatic conversion script
Id: cif_fix_values 3008 2015-01-20 13:52:24Z robertas 
;
_cod_original_cell_volume 1271.54(3)
_cod_original_sg_symbol_H-M ' P -1 '
_cod_database_code 4319014

loop_
_symmetry_equiv_pos_as_xyz
'x, y, z'
'-x, -y, -z'

loop_
_atom_site_label
_atom_site_type_symbol
_atom_site_fract_x
_atom_site_fract_y
_atom_site_fract_z
_atom_site_U_iso_or_equiv
_atom_site_adp_type
_atom_site_occupancy
_atom_site_symmetry_multiplicity
_atom_site_calc_flag
_atom_site_refinement_flags
_atom_site_disorder_assembly
_atom_site_disorder_group
Se1 Se 0.03403(2) 0.13529(2) 0.092820(13) 0.02405(8) Uani 1 1 d . . .
P1 P -0.19940(6) 0.16908(5) 0.20254(3) 0.01751(11) Uani 1 1 d . A .
O1 O -0.00815(19) -0.23124(16) 0.15626(12) 0.0301(3) Uani 1 1 d . . .
O2 O -0.2554(3) -0.1771(2) 0.36333(16) 0.0669(7) Uani 1 1 d D . .
N1 N -0.2749(2) 0.06838(17) 0.16974(12) 0.0214(3) Uani 1 1 d . . .
N2 N -0.1731(2) 0.11578(18) 0.29903(12) 0.0225(3) Uani 1 1 d . . .
C1 C -0.4287(2) 0.1064(2) 0.14821(14) 0.0221(4) Uani 1 1 d . A .
C2 C -0.5799(3) 0.1880(3) 0.23118(18) 0.0342(5) Uani 1 1 d . . .
H2A H -0.5745 0.1337 0.2850 0.051 Uiso 1 1 calc R A .
H2B H -0.6781 0.2003 0.2154 0.051 Uiso 1 1 calc R . .
H2C H -0.5839 0.2823 0.2462 0.051 Uiso 1 1 calc R . .
C3 C -0.4339(3) -0.0361(2) 0.12392(18) 0.0321(5) Uani 1 1 d . . .
H3A H -0.3421 -0.0886 0.0687 0.048 Uiso 1 1 calc R A .
H3B H -0.5365 -0.0170 0.1114 0.048 Uiso 1 1 calc R . .
H3C H -0.4264 -0.0936 0.1762 0.048 Uiso 1 1 calc R . .
C4 C -0.4366(3) 0.1920(2) 0.06417(16) 0.0305(5) Uani 1 1 d . . .
H4A H -0.4313 0.2828 0.0777 0.046 Uiso 1 1 calc R A .
H4B H -0.5390 0.2114 0.0513 0.046 Uiso 1 1 calc R . .
H4C H -0.3446 0.1363 0.0098 0.046 Uiso 1 1 calc R . .
C5 C -0.0763(3) 0.1468(2) 0.34988(15) 0.0274(4) Uani 1 1 d . A .
C6 C 0.0951(3) 0.0252(3) 0.32446(17) 0.0331(5) Uani 1 1 d . . .
H6A H 0.0869 -0.0663 0.3363 0.050 Uiso 1 1 calc R A .
H6B H 0.1558 0.0425 0.3623 0.050 Uiso 1 1 calc R . .
H6C H 0.1522 0.0217 0.2585 0.050 Uiso 1 1 calc R . .
C7 C -0.1628(4) 0.1522(4) 0.45337(17) 0.0472(7) Uani 1 1 d . . .
H7A H -0.2722 0.2301 0.4705 0.071 Uiso 1 1 calc R A .
H7B H -0.1003 0.1690 0.4902 0.071 Uiso 1 1 calc R . .
H7C H -0.1711 0.0608 0.4656 0.071 Uiso 1 1 calc R . .
C8 C -0.0597(3) 0.2892(3) 0.33345(19) 0.0383(6) Uani 1 1 d . . .
H8A H -0.0088 0.2893 0.2671 0.057 Uiso 1 1 calc R A .
H8B H 0.0081 0.3001 0.3687 0.057 Uiso 1 1 calc R . .
H8C H -0.1679 0.3689 0.3541 0.057 Uiso 1 1 calc R . .
C9 C -0.3272(2) 0.3631(2) 0.21628(15) 0.0229(4) Uani 1 1 d . . .
C10 C -0.4461(3) 0.4267(3) 0.30157(17) 0.0321(5) Uani 1 1 d . A .
H10 H -0.4587 0.3699 0.3511 0.039 Uiso 1 1 calc R . .
C11 C -0.5464(3) 0.5731(3) 0.3146(2) 0.0436(6) Uani 1 1 d . . .
H11 H -0.6274 0.6154 0.3726 0.052 Uiso 1 1 calc R A .
C12 C -0.5281(3) 0.6572(3) 0.2429(2) 0.0453(7) Uani 1 1 d . A .
H12 H -0.5961 0.7569 0.2520 0.054 Uiso 1 1 calc R . .
C13 C -0.4115(3) 0.5960(3) 0.1588(2) 0.0405(6) Uani 1 1 d . . .
H13 H -0.3997 0.6534 0.1095 0.049 Uiso 1 1 calc R A .
C14 C -0.3103(3) 0.4498(2) 0.14543(17) 0.0304(5) Uani 1 1 d . A .
H14 H -0.2288 0.4087 0.0873 0.037 Uiso 1 1 calc R . .
C15 C 0.1542(3) -0.2890(3) 0.1661(2) 0.0394(6) Uani 1 1 d . . .
H15A H 0.2172 -0.2367 0.1314 0.047 Uiso 1 1 calc R . .
H15B H 0.1473 -0.2792 0.2324 0.047 Uiso 1 1 calc R . .
C16 C 0.2327(5) -0.4394(4) 0.1290(4) 0.0871(16) Uani 1 1 d . . .
H16A H 0.3015 -0.4970 0.1663 0.105 Uiso 1 1 calc R . .
H16B H 0.3023 -0.4518 0.0639 0.105 Uiso 1 1 calc R . .
C17 C 0.1008(4) -0.4846(3) 0.1339(3) 0.0646(10) Uani 1 1 d . . .
H17A H 0.0747 -0.5280 0.1920 0.078 Uiso 1 1 calc R . .
H17B H 0.1325 -0.5555 0.0803 0.078 Uiso 1 1 calc R . .
C18 C -0.0432(3) -0.3497(3) 0.1317(2) 0.0385(5) Uani 1 1 d . . .
H18A H -0.0563 -0.3447 0.0689 0.046 Uiso 1 1 calc R . .
H18B H -0.1446 -0.3469 0.1769 0.046 Uiso 1 1 calc R . .
C19 C -0.3531(7) -0.2580(7) 0.3814(4) 0.0584(12) Uani 0.575(6) 1 d PD A 1
H19A H -0.3089 -0.3372 0.3311 0.070 Uiso 0.575(6) 1 calc PR A 1
H19B H -0.4664 -0.1953 0.3837 0.070 Uiso 0.575(6) 1 calc PR A 1
C20 C -0.3514(8) -0.3153(7) 0.4694(4) 0.0453(11) Uani 0.575(6) 1 d P A 1
H20A H -0.3616 -0.4077 0.4687 0.054 Uiso 0.575(6) 1 calc PR A 1
H20B H -0.4433 -0.2476 0.5206 0.054 Uiso 0.575(6) 1 calc PR A 1
C21 C -0.1942(11) -0.3360(9) 0.4824(5) 0.073(2) Uani 0.575(6) 1 d P A 1
H21A H -0.2073 -0.3085 0.5476 0.087 Uiso 0.575(6) 1 calc PR A 1
H21B H -0.1123 -0.4362 0.4629 0.087 Uiso 0.575(6) 1 calc PR A 1
C22 C -0.1528(9) -0.2404(11) 0.4222(6) 0.104(3) Uani 0.575(6) 1 d PD A 1
H22A H -0.0392 -0.2925 0.3816 0.125 Uiso 0.575(6) 1 calc PR A 1
H22B H -0.1554 -0.1617 0.4605 0.125 Uiso 0.575(6) 1 calc PR A 1
C19' C -0.4255(5) -0.1078(9) 0.4202(5) 0.0584(12) Uani 0.42 1 d PD A 2
H19C H -0.4948 -0.1418 0.3975 0.070 Uiso 0.425(6) 1 calc PR A 2
H19D H -0.4679 -0.0022 0.4219 0.070 Uiso 0.425(6) 1 calc PR A 2
C20' C -0.4157(9) -0.1548(8) 0.5129(4) 0.0453(11) Uani 0.42 1 d P A 2
H20C H -0.5229 -0.1446 0.5548 0.054 Uiso 0.425(6) 1 calc PR A 2
H20D H -0.3710 -0.1020 0.5431 0.054 Uiso 0.425(6) 1 calc PR A 2
C21' C -0.2993(18) -0.3094(14) 0.4836(7) 0.073(2) Uani 0.42 1 d P A 2
H21C H -0.3608 -0.3690 0.4856 0.087 Uiso 0.425(6) 1 calc PR A 2
H21D H -0.2336 -0.3433 0.5266 0.087 Uiso 0.425(6) 1 calc PR A 2
C22' C -0.1845(13) -0.3242(7) 0.3823(10) 0.104(3) Uani 0.42 1 d PD A 2
H22C H -0.0695 -0.3550 0.3802 0.125 Uiso 0.425(6) 1 calc PR A 2
H22D H -0.1923 -0.3908 0.3391 0.125 Uiso 0.425(6) 1 calc PR A 2
Li1 Li -0.0644(5) -0.0680(4) 0.0762(2) 0.0263(7) Uani 1 1 d . . .
Li2 Li -0.2003(5) -0.0609(4) 0.2684(3) 0.0328(8) Uani 1 1 d . A .

loop_
_atom_site_aniso_label
_atom_site_aniso_U_11
_atom_site_aniso_U_22
_atom_site_aniso_U_33
_atom_site_aniso_U_23
_atom_site_aniso_U_13
_atom_site_aniso_U_12
Se1 0.02492(12) 0.02699(12) 0.01919(12) -0.00265(8) -0.00055(8) -0.01381(9)
P1 0.0193(2) 0.0153(2) 0.0163(2) 0.00059(17) -0.00397(18) -0.00646(18)
O1 0.0280(8) 0.0208(7) 0.0417(9) 0.0062(6) -0.0137(7) -0.0082(6)
O2 0.0935(19) 0.0432(12) 0.0509(13) 0.0137(10) 0.0095(12) -0.0375(12)
N1 0.0210(8) 0.0167(7) 0.0272(8) 0.0015(6) -0.0091(7) -0.0075(6)
N2 0.0258(8) 0.0236(8) 0.0181(8) 0.0031(6) -0.0068(7) -0.0103(7)
C1 0.0205(9) 0.0210(9) 0.0252(10) 0.0012(7) -0.0076(8) -0.0087(7)
C2 0.0229(10) 0.0369(12) 0.0362(12) -0.0036(10) -0.0008(9) -0.0112(9)
C3 0.0319(11) 0.0271(11) 0.0432(13) 0.0022(9) -0.0148(10) -0.0157(9)
C4 0.0364(12) 0.0262(10) 0.0307(11) 0.0050(9) -0.0168(9) -0.0102(9)
C5 0.0287(10) 0.0303(11) 0.0203(10) -0.0006(8) -0.0096(8) -0.0079(9)
C6 0.0303(11) 0.0346(12) 0.0319(12) 0.0024(9) -0.0137(9) -0.0080(9)
C7 0.0431(14) 0.0692(19) 0.0204(11) -0.0021(11) -0.0096(10) -0.0143(14)
C8 0.0420(13) 0.0333(12) 0.0460(14) -0.0041(10) -0.0234(12) -0.0149(11)
C9 0.0246(9) 0.0170(9) 0.0273(10) 0.0000(7) -0.0099(8) -0.0076(7)
C10 0.0295(11) 0.0265(11) 0.0327(12) -0.0062(9) -0.0067(9) -0.0057(9)
C11 0.0326(12) 0.0315(13) 0.0535(16) -0.0177(11) -0.0102(11) -0.0015(10)
C12 0.0388(13) 0.0197(11) 0.079(2) -0.0023(12) -0.0295(14) -0.0055(10)
C13 0.0424(14) 0.0222(11) 0.0649(18) 0.0132(11) -0.0270(13) -0.0145(10)
C14 0.0333(11) 0.0224(10) 0.0383(12) 0.0064(9) -0.0140(10) -0.0122(9)
C15 0.0303(12) 0.0306(12) 0.0560(16) 0.0070(11) -0.0174(11) -0.0086(10)
C16 0.067(2) 0.0379(17) 0.151(4) -0.023(2) -0.067(3) 0.0081(16)
C17 0.064(2) 0.0248(13) 0.105(3) 0.0088(15) -0.030(2) -0.0161(14)
C18 0.0456(14) 0.0304(12) 0.0484(15) 0.0077(10) -0.0190(12) -0.0214(11)
C19 0.065(3) 0.076(3) 0.048(2) 0.020(2) -0.020(2) -0.041(3)
C20 0.058(3) 0.055(2) 0.0314(19) 0.0093(17) -0.0111(18) -0.034(2)
C21 0.097(5) 0.098(5) 0.058(3) 0.044(3) -0.044(4) -0.062(5)
C22 0.082(4) 0.097(6) 0.121(7) 0.083(6) -0.017(4) -0.037(4)
C19' 0.065(3) 0.076(3) 0.048(2) 0.020(2) -0.020(2) -0.041(3)
C20' 0.058(3) 0.055(2) 0.0314(19) 0.0093(17) -0.0111(18) -0.034(2)
C21' 0.097(5) 0.098(5) 0.058(3) 0.044(3) -0.044(4) -0.062(5)
C22' 0.082(4) 0.097(6) 0.121(7) 0.083(6) -0.017(4) -0.037(4)
Li1 0.0297(18) 0.0215(16) 0.0239(17) -0.0008(13) -0.0053(14) -0.0086(14)
Li2 0.037(2) 0.0311(19) 0.037(2) 0.0125(16) -0.0148(17) -0.0187(17)

loop_
_atom_type_symbol
_atom_type_description
_atom_type_scat_dispersion_real
_atom_type_scat_dispersion_imag
_atom_type_scat_source
C C 0.0033 0.0016 'International Tables Vol C Tables 4.2.6.8 and 6.1.1.4'
H H 0.0000 0.0000 'International Tables Vol C Tables 4.2.6.8 and 6.1.1.4'
N N 0.0061 0.0033 'International Tables Vol C Tables 4.2.6.8 and 6.1.1.4'
P P 0.1023 0.0942 'International Tables Vol C Tables 4.2.6.8 and 6.1.1.4'
Se Se -0.0929 2.2259 'International Tables Vol C Tables 4.2.6.8 and 6.1.1.4'
Li Li -0.0003 0.0001 'International Tables Vol C Tables 4.2.6.8 and 6.1.1.4'
O O 0.0106 0.0060 'International Tables Vol C Tables 4.2.6.8 and 6.1.1.4'

loop_
_geom_angle_atom_site_label_1
_geom_angle_atom_site_label_2
_geom_angle_atom_site_label_3
_geom_angle
_geom_angle_site_symmetry_1
_geom_angle_site_symmetry_3
_geom_angle_publ_flag
P1 Se1 Li1 118.51(9) . 2 ?
P1 Se1 Li1 67.53(8) . . ?
Li1 Se1 Li1 67.46(13) 2 . ?
N2 P1 N1 104.31(9) . . ?
N2 P1 C9 111.14(9) . . ?
N1 P1 C9 114.94(9) . . ?
N2 P1 Se1 112.82(7) . . ?
N1 P1 Se1 108.19(7) . . ?
C9 P1 Se1 105.61(7) . . ?
N2 P1 Li2 52.03(11) . . ?
N1 P1 Li2 54.14(11) . . ?
C9 P1 Li2 141.30(12) . . ?
Se1 P1 Li2 113.07(10) . . ?
N2 P1 Li1 107.49(10) . . ?
N1 P1 Li1 47.59(10) . . ?
C9 P1 Li1 140.92(10) . . ?
Se1 P1 Li1 63.23(8) . . ?
Li2 P1 Li1 64.22(13) . . ?
C15 O1 C18 108.83(18) . . ?
C15 O1 Li1 117.66(18) . . ?
C18 O1 Li1 113.45(17) . . ?
C15 O1 Li2 115.28(18) . . ?
C18 O1 Li2 117.76(18) . . ?
Li1 O1 Li2 82.09(15) . . ?
C19 O2 C22' 60.9(6) . . ?
C19 O2 C19' 60.7(5) . . ?
C22' O2 C19' 110.1(6) . . ?
C19 O2 C22 100.0(4) . . ?
C22' O2 C22 50.2(7) . . ?
C19' O2 C22 109.9(5) . . ?
C19 O2 Li2 136.5(3) . . ?
C22' O2 Li2 136.9(5) . . ?
C19' O2 Li2 111.7(4) . . ?
C22 O2 Li2 121.1(3) . . ?
C1 N1 P1 130.61(14) . . ?
C1 N1 Li1 118.55(16) . . ?
P1 N1 Li1 96.27(13) . . ?
C1 N1 Li2 126.60(17) . . ?
P1 N1 Li2 86.40(13) . . ?
Li1 N1 Li2 86.61(17) . . ?
C5 N2 P1 127.90(15) . . ?
C5 N2 Li2 134.29(18) . . ?
P1 N2 Li2 88.97(14) . . ?
N1 C1 C2 113.00(17) . . ?
N1 C1 C3 106.06(16) . . ?
C2 C1 C3 107.32(18) . . ?
N1 C1 C4 112.61(17) . . ?
C2 C1 C4 109.49(18) . . ?
C3 C1 C4 108.06(18) . . ?
N2 C5 C7 106.45(19) . . ?
N2 C5 C6 109.91(18) . . ?
C7 C5 C6 108.8(2) . . ?
N2 C5 C8 114.92(18) . . ?
C7 C5 C8 108.3(2) . . ?
C6 C5 C8 108.3(2) . . ?
C14 C9 C10 118.4(2) . . ?
C14 C9 P1 122.96(17) . . ?
C10 C9 P1 118.67(17) . . ?
C11 C10 C9 120.5(2) . . ?
C12 C11 C10 120.2(3) . . ?
C13 C12 C11 119.9(2) . . ?
C12 C13 C14 120.2(3) . . ?
C9 C14 C13 120.9(2) . . ?
C16 C15 O1 107.2(2) . . ?
C15 C16 C17 106.4(3) . . ?
C16 C17 C18 105.4(2) . . ?
O1 C18 C17 105.8(2) . . ?
O2 C19 C20 108.8(4) . . ?
C19 C20 C21 107.0(5) . . ?
C22 C21 C20 100.3(5) . . ?
C21 C22 O2 116.5(5) . . ?
O2 C19' C20' 101.6(5) . . ?
C19' C20' C21' 99.5(6) . . ?
C20' C21' C22' 109.1(7) . . ?
O2 C22' C21' 98.9(7) . . ?
N1 Li1 O1 97.46(17) . . ?
N1 Li1 Se1 124.43(17) . 2 ?
O1 Li1 Se1 116.94(16) . 2 ?
N1 Li1 Se1 83.69(13) . . ?
O1 Li1 Se1 117.36(17) . . ?
Se1 Li1 Se1 112.54(13) 2 . ?
N1 Li1 P1 36.15(8) . . ?
O1 Li1 P1 102.56(15) . . ?
Se1 Li1 P1 139.60(15) 2 . ?
Se1 Li1 P1 49.23(6) . . ?
N1 Li1 Li2 47.27(12) . . ?
O1 Li1 Li2 52.05(13) . . ?
Se1 Li1 Li2 151.78(18) 2 . ?
Se1 Li1 Li2 94.25(14) . . ?
P1 Li1 Li2 54.67(11) . . ?
N1 Li1 Li1 113.7(2) . 2 ?
O1 Li1 Li1 145.3(2) . 2 ?
Se1 Li1 Li1 57.48(12) 2 2 ?
Se1 Li1 Li1 55.06(12) . 2 ?
P1 Li1 Li1 94.57(16) . 2 ?
Li2 Li1 Li1 148.2(2) . 2 ?
O2 Li2 N2 121.8(2) . . ?
O2 Li2 N1 145.5(2) . . ?
N2 Li2 N1 77.31(15) . . ?
O2 Li2 O1 100.63(19) . . ?
N2 Li2 O1 120.9(2) . . ?
N1 Li2 O1 90.35(17) . . ?
O2 Li2 P1 156.0(2) . . ?
N2 Li2 P1 39.00(8) . . ?
N1 Li2 P1 39.46(8) . . ?
O1 Li2 P1 102.90(16) . . ?
O2 Li2 Li1 142.6(2) . . ?
N2 Li2 Li1 93.75(17) . . ?
N1 Li2 Li1 46.13(12) . . ?
O1 Li2 Li1 45.86(11) . . ?
P1 Li2 Li1 61.11(11) . . ?

loop_
_geom_bond_atom_site_label_1
_geom_bond_atom_site_label_2
_geom_bond_distance
_geom_bond_site_symmetry_2
_geom_bond_publ_flag
Se1 P1 2.2371(5) . ?
Se1 Li1 2.564(4) 2 ?
Se1 Li1 2.637(4) . ?
P1 N2 1.6011(17) . ?
P1 N1 1.6198(17) . ?
P1 C9 1.842(2) . ?
P1 Li2 2.544(4) . ?
P1 Li1 2.730(4) . ?
O1 C15 1.453(3) . ?
O1 C18 1.459(3) . ?
O1 Li1 2.034(4) . ?
O1 Li2 2.235(5) . ?
O2 C19 1.436(2) . ?
O2 C22' 1.445(2) . ?
O2 C19' 1.456(2) . ?
O2 C22 1.457(2) . ?
O2 Li2 1.938(4) . ?
N1 C1 1.474(2) . ?
N1 Li1 2.027(4) . ?
N1 Li2 2.066(4) . ?
N2 C5 1.472(3) . ?
N2 Li2 2.006(4) . ?
C1 C2 1.533(3) . ?
C1 C3 1.534(3) . ?
C1 C4 1.534(3) . ?
C5 C7 1.532(3) . ?
C5 C6 1.533(3) . ?
C5 C8 1.537(3) . ?
C9 C14 1.394(3) . ?
C9 C10 1.397(3) . ?
C10 C11 1.396(3) . ?
C11 C12 1.387(5) . ?
C12 C13 1.373(4) . ?
C13 C14 1.396(3) . ?
C15 C16 1.453(4) . ?
C16 C17 1.472(5) . ?
C17 C18 1.507(4) . ?
C19 C20 1.447(7) . ?
C20 C21 1.479(9) . ?
C21 C22 1.417(9) . ?
C19' C20' 1.491(10) . ?
C20' C21' 1.503(15) . ?
C21' C22' 1.568(16) . ?
Li1 Se1 2.564(4) 2 ?
Li1 Li2 2.807(6) . ?
Li1 Li1 2.889(7) 2 ?

loop_
_geom_torsion_atom_site_label_1
_geom_torsion_atom_site_label_2
_geom_torsion_atom_site_label_3
_geom_torsion_atom_site_label_4
_geom_torsion
_geom_torsion_site_symmetry_1
_geom_torsion_site_symmetry_2
_geom_torsion_site_symmetry_3
_geom_torsion_site_symmetry_4
_geom_torsion_publ_flag
Li1 Se1 P1 N2 144.63(11) 2 . . . ?
Li1 Se1 P1 N2 98.79(11) . . . . ?
Li1 Se1 P1 N1 29.77(11) 2 . . . ?
Li1 Se1 P1 N1 -16.07(11) . . . . ?
Li1 Se1 P1 C9 -93.78(11) 2 . . . ?
Li1 Se1 P1 C9 -139.62(11) . . . . ?
Li1 Se1 P1 Li2 87.75(14) 2 . . . ?
Li1 Se1 P1 Li2 41.91(13) . . . . ?
Li1 Se1 P1 Li1 45.84(16) 2 . . . ?
N2 P1 N1 C1 122.54(18) . . . . ?
C9 P1 N1 C1 0.6(2) . . . . ?
Se1 P1 N1 C1 -117.12(17) . . . . ?
Li2 P1 N1 C1 137.1(2) . . . . ?
Li1 P1 N1 C1 -136.7(2) . . . . ?
N2 P1 N1 Li1 -100.78(14) . . . . ?
C9 P1 N1 Li1 137.28(13) . . . . ?
Se1 P1 N1 Li1 19.56(13) . . . . ?
Li2 P1 N1 Li1 -86.18(17) . . . . ?
N2 P1 N1 Li2 -14.60(15) . . . . ?
C9 P1 N1 Li2 -136.54(15) . . . . ?
Se1 P1 N1 Li2 105.75(13) . . . . ?
Li1 P1 N1 Li2 86.18(17) . . . . ?
N1 P1 N2 C5 165.60(17) . . . . ?
C9 P1 N2 C5 -70.0(2) . . . . ?
Se1 P1 N2 C5 48.42(19) . . . . ?
Li2 P1 N2 C5 150.6(2) . . . . ?
Li1 P1 N2 C5 116.10(19) . . . . ?
N1 P1 N2 Li2 15.02(15) . . . . ?
C9 P1 N2 Li2 139.43(15) . . . . ?
Se1 P1 N2 Li2 -102.17(13) . . . . ?
Li1 P1 N2 Li2 -34.48(16) . . . . ?
P1 N1 C1 C2 -61.1(2) . . . . ?
Li1 N1 C1 C2 169.85(18) . . . . ?
Li2 N1 C1 C2 61.2(3) . . . . ?
P1 N1 C1 C3 -178.39(16) . . . . ?
Li1 N1 C1 C3 52.5(2) . . . . ?
Li2 N1 C1 C3 -56.1(3) . . . . ?
P1 N1 C1 C4 63.6(2) . . . . ?
Li1 N1 C1 C4 -65.4(2) . . . . ?
Li2 N1 C1 C4 -174.1(2) . . . . ?
P1 N2 C5 C7 147.53(19) . . . . ?
Li2 N2 C5 C7 -75.8(3) . . . . ?
P1 N2 C5 C6 -94.8(2) . . . . ?
Li2 N2 C5 C6 41.8(3) . . . . ?
P1 N2 C5 C8 27.7(3) . . . . ?
Li2 N2 C5 C8 164.3(2) . . . . ?
N2 P1 C9 C14 148.90(18) . . . . ?
N1 P1 C9 C14 -92.94(19) . . . . ?
Se1 P1 C9 C14 26.23(19) . . . . ?
Li2 P1 C9 C14 -156.0(2) . . . . ?
Li1 P1 C9 C14 -40.3(3) . . . . ?
N2 P1 C9 C10 -30.9(2) . . . . ?
N1 P1 C9 C10 87.30(19) . . . . ?
Se1 P1 C9 C10 -153.53(16) . . . . ?
Li2 P1 C9 C10 24.2(3) . . . . ?
Li1 P1 C9 C10 139.91(19) . . . . ?
C14 C9 C10 C11 0.8(3) . . . . ?
P1 C9 C10 C11 -179.42(19) . . . . ?
C9 C10 C11 C12 -0.4(4) . . . . ?
C10 C11 C12 C13 0.4(4) . . . . ?
C11 C12 C13 C14 -0.6(4) . . . . ?
C10 C9 C14 C13 -1.1(3) . . . . ?
P1 C9 C14 C13 179.14(18) . . . . ?
C12 C13 C14 C9 1.0(4) . . . . ?
C18 O1 C15 C16 11.7(4) . . . . ?
Li1 O1 C15 C16 -119.1(3) . . . . ?
Li2 O1 C15 C16 146.6(3) . . . . ?
O1 C15 C16 C17 -23.2(5) . . . . ?
C15 C16 C17 C18 25.4(5) . . . . ?
C15 O1 C18 C17 4.1(3) . . . . ?
Li1 O1 C18 C17 137.2(2) . . . . ?
Li2 O1 C18 C17 -129.4(3) . . . . ?
C16 C17 C18 O1 -18.1(4) . . . . ?
C22' O2 C19 C20 54.6(8) . . . . ?
C19' O2 C19 C20 -85.2(6) . . . . ?
C22 O2 C19 C20 22.0(7) . . . . ?
Li2 O2 C19 C20 -176.6(4) . . . . ?
O2 C19 C20 C21 -29.0(7) . . . . ?
C19 C20 C21 C22 21.6(9) . . . . ?
C20 C21 C22 O2 -8.2(11) . . . . ?
C19 O2 C22 C21 -8.2(10) . . . . ?
C22' O2 C22 C21 -45.9(8) . . . . ?
C19' O2 C22 C21 54.1(10) . . . . ?
Li2 O2 C22 C21 -173.4(7) . . . . ?
C19 O2 C19' C20' 82.3(6) . . . . ?
C22' O2 C19' C20' 45.4(10) . . . . ?
C22 O2 C19' C20' -8.3(7) . . . . ?
Li2 O2 C19' C20' -145.5(5) . . . . ?
O2 C19' C20' C21' -42.6(8) . . . . ?
C19' C20' C21' C22' 28.8(11) . . . . ?
C19 O2 C22' C21' -62.2(8) . . . . ?
C19' O2 C22' C21' -25.4(12) . . . . ?
C22 O2 C22' C21' 74.2(11) . . . . ?
Li2 O2 C22' C21' 169.6(6) . . . . ?
C20' C21' C22' O2 -3.3(13) . . . . ?
C1 N1 Li1 O1 -115.25(18) . . . . ?
P1 N1 Li1 O1 101.11(14) . . . . ?
Li2 N1 Li1 O1 15.12(17) . . . . ?
C1 N1 Li1 Se1 14.8(3) . . . 2 ?
P1 N1 Li1 Se1 -128.82(17) . . . 2 ?
Li2 N1 Li1 Se1 145.2(2) . . . 2 ?
C1 N1 Li1 Se1 127.88(15) . . . . ?
P1 N1 Li1 Se1 -15.75(10) . . . . ?
Li2 N1 Li1 Se1 -101.75(14) . . . . ?
C1 N1 Li1 P1 143.63(19) . . . . ?
Li2 N1 Li1 P1 -85.99(14) . . . . ?
C1 N1 Li1 Li2 -130.4(2) . . . . ?
P1 N1 Li1 Li2 85.99(14) . . . . ?
C1 N1 Li1 Li1 80.5(3) . . . 2 ?
P1 N1 Li1 Li1 -63.1(2) . . . 2 ?
Li2 N1 Li1 Li1 -149.1(2) . . . 2 ?
C15 O1 Li1 N1 -128.52(19) . . . . ?
C18 O1 Li1 N1 102.8(2) . . . . ?
Li2 O1 Li1 N1 -14.06(16) . . . . ?
C15 O1 Li1 Se1 96.6(2) . . . 2 ?
C18 O1 Li1 Se1 -32.1(3) . . . 2 ?
Li2 O1 Li1 Se1 -148.99(19) . . . 2 ?
C15 O1 Li1 Se1 -41.8(3) . . . . ?
C18 O1 Li1 Se1 -170.44(17) . . . . ?
Li2 O1 Li1 Se1 72.67(18) . . . . ?
C15 O1 Li1 P1 -92.1(2) . . . . ?
C18 O1 Li1 P1 139.20(17) . . . . ?
Li2 O1 Li1 P1 22.31(15) . . . . ?
C15 O1 Li1 Li2 -114.5(2) . . . . ?
C18 O1 Li1 Li2 116.9(2) . . . . ?
C15 O1 Li1 Li1 25.5(5) . . . 2 ?
C18 O1 Li1 Li1 -103.1(4) . . . 2 ?
Li2 O1 Li1 Li1 140.0(4) . . . 2 ?
P1 Se1 Li1 N1 12.21(8) . . . . ?
Li1 Se1 Li1 N1 -124.8(2) 2 . . . ?
P1 Se1 Li1 O1 -82.94(16) . . . . ?
Li1 Se1 Li1 O1 140.1(3) 2 . . . ?
P1 Se1 Li1 Se1 136.96(15) . . . 2 ?
Li1 Se1 Li1 Se1 0.0 2 . . 2 ?
Li1 Se1 Li1 P1 -136.96(15) 2 . . . ?
P1 Se1 Li1 Li2 -33.94(10) . . . . ?
Li1 Se1 Li1 Li2 -170.9(2) 2 . . . ?
P1 Se1 Li1 Li1 136.96(15) . . . 2 ?
N2 P1 Li1 N1 93.62(13) . . . . ?
C9 P1 Li1 N1 -77.36(19) . . . . ?
Se1 P1 Li1 N1 -159.13(14) . . . . ?
Li2 P1 Li1 N1 63.91(15) . . . . ?
N2 P1 Li1 O1 8.19(17) . . . . ?
N1 P1 Li1 O1 -85.43(17) . . . . ?
C9 P1 Li1 O1 -162.78(12) . . . . ?
Se1 P1 Li1 O1 115.45(16) . . . . ?
Li2 P1 Li1 O1 -21.52(14) . . . . ?
N2 P1 Li1 Se1 176.2(2) . . . 2 ?
N1 P1 Li1 Se1 82.6(2) . . . 2 ?
C9 P1 Li1 Se1 5.2(3) . . . 2 ?
Se1 P1 Li1 Se1 -76.6(2) . . . 2 ?
Li2 P1 Li1 Se1 146.5(3) . . . 2 ?
N2 P1 Li1 Se1 -107.25(8) . . . . ?
N1 P1 Li1 Se1 159.13(14) . . . . ?
C9 P1 Li1 Se1 81.77(15) . . . . ?
Li2 P1 Li1 Se1 -136.97(13) . . . . ?
N2 P1 Li1 Li2 29.71(14) . . . . ?
N1 P1 Li1 Li2 -63.91(15) . . . . ?
C9 P1 Li1 Li2 -141.26(17) . . . . ?
Se1 P1 Li1 Li2 136.97(13) . . . . ?
N2 P1 Li1 Li1 -141.40(15) . . . 2 ?
N1 P1 Li1 Li1 125.0(2) . . . 2 ?
C9 P1 Li1 Li1 47.6(3) . . . 2 ?
Se1 P1 Li1 Li1 -34.14(13) . . . 2 ?
Li2 P1 Li1 Li1 -171.1(2) . . . 2 ?
C19 O2 Li2 N2 143.7(5) . . . . ?
C22' O2 Li2 N2 -121.1(11) . . . . ?
C19' O2 Li2 N2 74.0(5) . . . . ?
C22 O2 Li2 N2 -57.8(6) . . . . ?
C19 O2 Li2 N1 27.2(7) . . . . ?
C22' O2 Li2 N1 122.3(11) . . . . ?
C19' O2 Li2 N1 -42.6(6) . . . . ?
C22 O2 Li2 N1 -174.4(6) . . . . ?
C19 O2 Li2 O1 -79.4(5) . . . . ?
C22' O2 Li2 O1 15.8(11) . . . . ?
C19' O2 Li2 O1 -149.1(4) . . . . ?
C22 O2 Li2 O1 79.1(6) . . . . ?
C19 O2 Li2 P1 112.4(7) . . . . ?
C22' O2 Li2 P1 -152.4(11) . . . . ?
C19' O2 Li2 P1 42.7(7) . . . . ?
C22 O2 Li2 P1 -89.1(8) . . . . ?
C19 O2 Li2 Li1 -56.5(7) . . . . ?
C22' O2 Li2 Li1 38.7(12) . . . . ?
C19' O2 Li2 Li1 -126.2(5) . . . . ?
C22 O2 Li2 Li1 102.0(6) . . . . ?
C5 N2 Li2 O2 52.4(4) . . . . ?
P1 N2 Li2 O2 -160.4(2) . . . . ?
C5 N2 Li2 N1 -158.9(2) . . . . ?
P1 N2 Li2 N1 -11.64(12) . . . . ?
C5 N2 Li2 O1 -76.2(3) . . . . ?
P1 N2 Li2 O1 71.0(2) . . . . ?
C5 N2 Li2 P1 -147.2(3) . . . . ?
C5 N2 Li2 Li1 -115.5(2) . . . . ?
P1 N2 Li2 Li1 31.75(14) . . . . ?
C1 N1 Li2 O2 0.4(5) . . . . ?
P1 N1 Li2 O2 140.3(4) . . . . ?
Li1 N1 Li2 O2 -123.2(4) . . . . ?
C1 N1 Li2 N2 -128.43(18) . . . . ?
P1 N1 Li2 N2 11.53(12) . . . . ?
Li1 N1 Li2 N2 108.03(16) . . . . ?
C1 N1 Li2 O1 109.92(19) . . . . ?
P1 N1 Li2 O1 -110.12(13) . . . . ?
Li1 N1 Li2 O1 -13.62(15) . . . . ?
C1 N1 Li2 P1 -140.0(2) . . . . ?
Li1 N1 Li2 P1 96.50(13) . . . . ?
C1 N1 Li2 Li1 123.5(2) . . . . ?
P1 N1 Li2 Li1 -96.50(13) . . . . ?
C15 O1 Li2 O2 -82.3(2) . . . . ?
C18 O1 Li2 O2 48.4(3) . . . . ?
Li1 O1 Li2 O2 160.8(2) . . . . ?
C15 O1 Li2 N2 55.2(3) . . . . ?
C18 O1 Li2 N2 -174.1(2) . . . . ?
Li1 O1 Li2 N2 -61.7(2) . . . . ?
C15 O1 Li2 N1 130.60(18) . . . . ?
C18 O1 Li2 N1 -98.71(19) . . . . ?
Li1 O1 Li2 N1 13.68(16) . . . . ?
C15 O1 Li2 P1 92.85(19) . . . . ?
C18 O1 Li2 P1 -136.46(17) . . . . ?
Li1 O1 Li2 P1 -24.07(16) . . . . ?
C15 O1 Li2 Li1 116.9(2) . . . . ?
C18 O1 Li2 Li1 -112.4(2) . . . . ?
N2 P1 Li2 O2 44.6(5) . . . . ?
N1 P1 Li2 O2 -117.4(6) . . . . ?
C9 P1 Li2 O2 -31.4(6) . . . . ?
Se1 P1 Li2 O2 146.2(5) . . . . ?
Li1 P1 Li2 O2 -172.3(6) . . . . ?
N1 P1 Li2 N2 -161.96(18) . . . . ?
C9 P1 Li2 N2 -76.0(2) . . . . ?
Se1 P1 Li2 N2 101.68(12) . . . . ?
Li1 P1 Li2 N2 143.15(17) . . . . ?
N2 P1 Li2 N1 161.96(18) . . . . ?
C9 P1 Li2 N1 85.99(19) . . . . ?
Se1 P1 Li2 N1 -96.37(11) . . . . ?
Li1 P1 Li2 N1 -54.89(13) . . . . ?
N2 P1 Li2 O1 -123.6(2) . . . . ?
N1 P1 Li2 O1 74.43(16) . . . . ?
C9 P1 Li2 O1 160.42(12) . . . . ?
Se1 P1 Li2 O1 -21.94(17) . . . . ?
Li1 P1 Li2 O1 19.53(13) . . . . ?
N2 P1 Li2 Li1 -143.15(17) . . . . ?
N1 P1 Li2 Li1 54.89(13) . . . . ?
C9 P1 Li2 Li1 140.89(17) . . . . ?
Se1 P1 Li2 Li1 -41.47(12) . . . . ?
N1 Li1 Li2 O2 128.7(4) . . . . ?
O1 Li1 Li2 O2 -32.2(3) . . . . ?
Se1 Li1 Li2 O2 44.0(6) 2 . . . ?
Se1 Li1 Li2 O2 -153.9(3) . . . . ?
P1 Li1 Li2 O2 174.8(4) . . . . ?
Li1 Li1 Li2 O2 -168.2(4) 2 . . . ?
N1 Li1 Li2 N2 -68.38(16) . . . . ?
O1 Li1 Li2 N2 130.8(2) . . . . ?
Se1 Li1 Li2 N2 -153.0(3) 2 . . . ?
Se1 Li1 Li2 N2 8.99(17) . . . . ?
P1 Li1 Li2 N2 -22.22(10) . . . . ?
Li1 Li1 Li2 N2 -5.2(5) 2 . . . ?
O1 Li1 Li2 N1 -160.9(2) . . . . ?
Se1 Li1 Li2 N1 -84.6(4) 2 . . . ?
Se1 Li1 Li2 N1 77.37(14) . . . . ?
P1 Li1 Li2 N1 46.16(10) . . . . ?
Li1 Li1 Li2 N1 63.1(4) 2 . . . ?
N1 Li1 Li2 O1 160.9(2) . . . . ?
Se1 Li1 Li2 O1 76.2(4) 2 . . . ?
Se1 Li1 Li2 O1 -121.78(16) . . . . ?
P1 Li1 Li2 O1 -152.99(17) . . . . ?
Li1 Li1 Li2 O1 -136.0(5) 2 . . . ?
N1 Li1 Li2 P1 -46.16(10) . . . . ?
O1 Li1 Li2 P1 152.99(17) . . . . ?
Se1 Li1 Li2 P1 -130.8(4) 2 . . . ?
Se1 Li1 Li2 P1 31.22(8) . . . . ?
Li1 Li1 Li2 P1 17.0(4) 2 . . . ?
